data_1544949
loop_
_publ_author_name
'Zhao, Huan'
'Chen, Guo-Dong'
'Zou, Jian'
'He, Rong-Rong'
'Qin, Sheng-Ying'
'Hu, Dan'
'Li, Guo-Qiang'
'Guo, Liang-Dong'
'Yao, Xin-Sheng'
'Gao, Hao'

_publ_section_title
;
 Dimericbiscognienyne A: A Meroterpenoid Dimer from Biscogniauxia sp. with
 New Skeleton and Its Activity.
;
_journal_name_full 'Organic letters'
_journal_paper_doi 10.1021/acs.orglett.6b03264
_journal_year 2016
_chemical_absolute_configuration ad
_chemical_formula_moiety 'C12 H12 O4, 0.25(H2 O)'
_chemical_formula_sum 'C12 H12.5 O4.25'
_chemical_formula_weight 224.72
_chemical_name_systematic
;
 ? 
;
_space_group_crystal_system monoclinic
_space_group_IT_number 5
_space_group_name_Hall 'C 2y'
_space_group_name_H-M_alt 'C 1 2 1'
_symmetry_space_group_name_Hall 'C 2y'
_symmetry_space_group_name_H-M 'C 1 2 1'
_atom_sites_solution_hydrogens geom
_atom_sites_solution_primary direct
_atom_sites_solution_secondary difmap
_audit_creation_date 2016-09-16
_audit_creation_method
;
Olex2 1.2
(compiled 2016.09.09 svn.r3337 for OlexSys, GUI svn.r5227)
;
_cell_angle_alpha 90.00
_cell_angle_beta 107.661(2)
_cell_angle_gamma 90.00
_cell_formula_units_Z 8
_cell_length_a 24.8700(6)
_cell_length_b 6.66620(10)
_cell_length_c 13.8578(3)
_cell_measurement_reflns_used 8612
_cell_measurement_temperature 173.0(3)
_cell_measurement_theta_max 62.8500
_cell_measurement_theta_min 3.7290
_cell_volume 2189.18(8)
_computing_cell_refinement
;
CrysAlisPro, Agilent Technologies,
Version 1.171.36.24 (release 03-12-2012 CrysAlis171 .NET)
(compiled Dec  3 2012,18:21:49)
;
_computing_data_collection
;
CrysAlisPro, Agilent Technologies,
Version 1.171.36.24 (release 03-12-2012 CrysAlis171 .NET)
(compiled Dec  3 2012,18:21:49)
;
_computing_data_reduction
;
CrysAlisPro, Agilent Technologies,
Version 1.171.36.24 (release 03-12-2012 CrysAlis171 .NET)
(compiled Dec  3 2012,18:21:49)
;
_computing_molecular_graphics 'Olex2 (Dolomanov et al., 2009)'
_computing_publication_material 'Olex2 (Dolomanov et al., 2009)'
_computing_structure_refinement 'ShelXL (Sheldrick, 2015)'
_computing_structure_solution 'SIR2004 (Burla et al., 2007)'
_diffrn_ambient_temperature 173.0(3)
_diffrn_detector_area_resol_mean 16.0288
_diffrn_measured_fraction_theta_full 0.996
_diffrn_measured_fraction_theta_max 0.996
_diffrn_measurement_details
;
#__ type_ start__ end____ width___ exp.time_
  1 omega  -97.00  -58.00   1.0000    1.0000
omega____ theta____ kappa____ phi______ frames
    -      -33.1184  178.0000  -60.0000 39

#__ type_ start__ end____ width___ exp.time_
  2 omega -101.00  -66.00   1.0000    1.0000
omega____ theta____ kappa____ phi______ frames
    -      -33.1184 -178.0000   60.0000 35

#__ type_ start__ end____ width___ exp.time_
  3 omega   15.00  100.00   1.0000    1.0000
omega____ theta____ kappa____ phi______ frames
    -       33.1184   57.0000 -120.0000 85

#__ type_ start__ end____ width___ exp.time_
  4 omega  -36.00   54.00   1.0000    1.0000
omega____ theta____ kappa____ phi______ frames
    -       33.1184  -57.0000  -30.0000 90

#__ type_ start__ end____ width___ exp.time_
  5 omega  -29.00   18.00   1.0000    1.0000
omega____ theta____ kappa____ phi______ frames
    -       33.1184  -38.0000   90.0000 47

#__ type_ start__ end____ width___ exp.time_
  6 omega   31.00  100.00   1.0000    1.0000
omega____ theta____ kappa____ phi______ frames
    -       33.1184   57.0000  120.0000 69

#__ type_ start__ end____ width___ exp.time_
  7 omega   70.00   96.00   1.0000    1.0000
omega____ theta____ kappa____ phi______ frames
    -       33.1184   57.0000  -90.0000 26

#__ type_ start__ end____ width___ exp.time_
  8 omega   49.00   83.00   1.0000    1.3300
omega____ theta____ kappa____ phi______ frames
    -       90.5000  -94.0000   90.0000 34

#__ type_ start__ end____ width___ exp.time_
  9 omega   19.00   73.00   1.0000    1.3300
omega____ theta____ kappa____ phi______ frames
    -       90.5000  -45.0000  120.0000 54

#__ type_ start__ end____ width___ exp.time_
 10 omega   19.00   76.00   1.0000    1.3300
omega____ theta____ kappa____ phi______ frames
    -       90.5000  -45.0000  -90.0000 57

#__ type_ start__ end____ width___ exp.time_
 11 omega  106.00  158.00   1.0000    1.3300
omega____ theta____ kappa____ phi______ frames
    -       90.5000   77.0000  150.0000 52

#__ type_ start__ end____ width___ exp.time_
 12 omega   38.00   86.00   1.0000    1.3300
omega____ theta____ kappa____ phi______ frames
    -       90.5000   15.0000    0.0000 48

#__ type_ start__ end____ width___ exp.time_
 13 omega   19.00   90.00   1.0000    1.3300
omega____ theta____ kappa____ phi______ frames
    -       90.5000 -111.0000   90.0000 71

#__ type_ start__ end____ width___ exp.time_
 14 omega   93.00  155.00   1.0000    1.3300
omega____ theta____ kappa____ phi______ frames
    -       90.5000   61.0000  -30.0000 62

#__ type_ start__ end____ width___ exp.time_
 15 omega   20.00   68.00   1.0000    1.3300
omega____ theta____ kappa____ phi______ frames
    -       90.5000  -45.0000 -150.0000 48

#__ type_ start__ end____ width___ exp.time_
 16 omega   83.00  152.00   1.0000    1.3300
omega____ theta____ kappa____ phi______ frames
    -       90.5000   61.0000 -180.0000 69

#__ type_ start__ end____ width___ exp.time_
 17 omega   22.00   69.00   1.0000    1.3300
omega____ theta____ kappa____ phi______ frames
    -       90.5000  -30.0000   30.0000 47

#__ type_ start__ end____ width___ exp.time_
 18 omega   98.00  126.00   1.0000    1.3300
omega____ theta____ kappa____ phi______ frames
    -       90.5000  -88.0000  110.1800 28

#__ type_ start__ end____ width___ exp.time_
 19 omega   33.00   85.00   1.0000    1.3300
omega____ theta____ kappa____ phi______ frames
    -       90.5000    0.0000  -30.0000 52

#__ type_ start__ end____ width___ exp.time_
 20 omega   98.00  162.00   1.0000    1.3300
omega____ theta____ kappa____ phi______ frames
    -       90.5000    0.0000  -30.0000 64

#__ type_ start__ end____ width___ exp.time_
 21 omega   59.00   94.00   1.0000    1.3300
omega____ theta____ kappa____ phi______ frames
    -       90.5000  -61.0000 -120.0000 35

#__ type_ start__ end____ width___ exp.time_
 22 omega   69.00   95.00   1.0000    1.3300
omega____ theta____ kappa____ phi______ frames
    -       90.5000   77.0000  150.0000 26

#__ type_ start__ end____ width___ exp.time_
 23 omega   61.00  133.00   1.0000    1.3300
omega____ theta____ kappa____ phi______ frames
    -       90.5000   77.0000  120.0000 72

#__ type_ start__ end____ width___ exp.time_
 24 omega   41.00   67.00   1.0000    1.3300
omega____ theta____ kappa____ phi______ frames
    -       90.5000  -88.0000  110.1800 26

#__ type_ start__ end____ width___ exp.time_
 25 omega   31.00   66.00   1.0000    1.3300
omega____ theta____ kappa____ phi______ frames
    -       90.5000  -61.0000  -30.0000 35

#__ type_ start__ end____ width___ exp.time_
 26 omega  139.00  164.00   1.0000    1.3300
omega____ theta____ kappa____ phi______ frames
    -       90.5000   15.0000    0.0000 25

#__ type_ start__ end____ width___ exp.time_
 27 omega   52.00   85.00   1.0000    1.3300
omega____ theta____ kappa____ phi______ frames
    -       90.5000 -111.0000 -180.0000 33

#__ type_ start__ end____ width___ exp.time_
 28 omega   24.00   79.00   1.0000    1.3300
omega____ theta____ kappa____ phi______ frames
    -       90.5000 -111.0000   60.0000 55

#__ type_ start__ end____ width___ exp.time_
 29 omega   73.00   98.00   1.0000    1.3300
omega____ theta____ kappa____ phi______ frames
    -       90.5000   77.0000   90.0000 25

#__ type_ start__ end____ width___ exp.time_
 30 omega   70.00   96.00   1.0000    1.3300
omega____ theta____ kappa____ phi______ frames
    -       90.5000   61.0000   60.0000 26

#__ type_ start__ end____ width___ exp.time_
 31 omega   41.00   93.00   1.0000    1.3300
omega____ theta____ kappa____ phi______ frames
    -       90.5000   15.0000 -180.0000 52

#__ type_ start__ end____ width___ exp.time_
 32 omega   78.00  156.00   1.0000    1.3300
omega____ theta____ kappa____ phi______ frames
    -       90.5000   77.0000  -90.0000 78

#__ type_ start__ end____ width___ exp.time_
 33 omega -110.00  -53.00   1.0000    1.0000
omega____ theta____ kappa____ phi______ frames
    -      -33.1184  178.0000   90.0000 57

#__ type_ start__ end____ width___ exp.time_
 34 omega -109.00  -57.00   1.0000    1.0000
omega____ theta____ kappa____ phi______ frames
    -      -33.1184 -178.0000 -180.0000 52

#__ type_ start__ end____ width___ exp.time_
 35 omega   32.00  110.00   1.0000    1.0000
omega____ theta____ kappa____ phi______ frames
    -       33.1184 -178.0000    0.0000 78

#__ type_ start__ end____ width___ exp.time_
 36 omega   13.00  102.00   1.0000    1.0000
omega____ theta____ kappa____ phi______ frames
    -       33.1184   57.0000   30.0000 89

#__ type_ start__ end____ width___ exp.time_
 37 omega    3.00  103.00   1.0000    1.0000
omega____ theta____ kappa____ phi______ frames
    -       33.1184   77.0000  120.0000 100

#__ type_ start__ end____ width___ exp.time_
 38 omega   13.00  102.00   1.0000    1.0000
omega____ theta____ kappa____ phi______ frames
    -       33.1184   57.0000  -30.0000 89

#__ type_ start__ end____ width___ exp.time_
 39 omega -134.00  -34.00   1.0000    1.3300
omega____ theta____ kappa____ phi______ frames
    -      -64.0000  -77.0000 -180.0000 100

#__ type_ start__ end____ width___ exp.time_
 40 omega -134.00  -35.00   1.0000    1.3300
omega____ theta____ kappa____ phi______ frames
    -      -64.0000  -75.0000  -96.5659 99

#__ type_ start__ end____ width___ exp.time_
 41 omega -134.00  -34.00   1.0000    1.3300
omega____ theta____ kappa____ phi______ frames
    -      -64.0000  -77.0000  120.0000 100

#__ type_ start__ end____ width___ exp.time_
 42 omega -134.00  -33.00   1.0000    1.3300
omega____ theta____ kappa____ phi______ frames
    -      -64.0000  -78.0000   18.5747 101

#__ type_ start__ end____ width___ exp.time_
 43 omega   67.00  162.00   1.0000    1.3300
omega____ theta____ kappa____ phi______ frames
    -       90.5000   45.0000   30.0000 95

#__ type_ start__ end____ width___ exp.time_
 44 omega   60.00  161.00   1.0000    1.3300
omega____ theta____ kappa____ phi______ frames
    -       90.5000   77.0000 -120.0000 101

#__ type_ start__ end____ width___ exp.time_
 45 omega   18.00   90.00   1.0000    1.3300
omega____ theta____ kappa____ phi______ frames
    -       90.5000 -111.0000   30.0000 72

#__ type_ start__ end____ width___ exp.time_
 46 omega   60.00  161.00   1.0000    1.3300
omega____ theta____ kappa____ phi______ frames
    -       90.5000   77.0000  -60.0000 101

#__ type_ start__ end____ width___ exp.time_
 47 omega   60.00  161.00   1.0000    1.3300
omega____ theta____ kappa____ phi______ frames
    -       90.5000   77.0000 -180.0000 101

#__ type_ start__ end____ width___ exp.time_
 48 omega   69.00  159.00   1.0000    1.3300
omega____ theta____ kappa____ phi______ frames
    -       90.5000   61.0000   90.0000 90

#__ type_ start__ end____ width___ exp.time_
 49 omega   19.00   83.00   1.0000    1.3300
omega____ theta____ kappa____ phi______ frames
    -       90.5000  -94.0000  -60.0000 64

#__ type_ start__ end____ width___ exp.time_
 50 omega   19.00   83.00   1.0000    1.3300
omega____ theta____ kappa____ phi______ frames
    -       90.5000  -94.0000 -120.0000 64

#__ type_ start__ end____ width___ exp.time_
 51 omega   19.00   83.00   1.0000    1.3300
omega____ theta____ kappa____ phi______ frames
    -       90.5000  -94.0000  150.0000 64

#__ type_ start__ end____ width___ exp.time_
 52 omega   60.00  161.00   1.0000    1.3300
omega____ theta____ kappa____ phi______ frames
    -       90.5000   77.0000  -30.0000 101

#__ type_ start__ end____ width___ exp.time_
 53 omega   60.00  111.00   1.0000    1.3300
omega____ theta____ kappa____ phi______ frames
    -       90.5000   77.0000   30.0000 51

#__ type_ start__ end____ width___ exp.time_
 54 omega   60.00  161.00   1.0000    1.3300
omega____ theta____ kappa____ phi______ frames
    -       90.5000   77.0000 -150.0000 101
;
_diffrn_measurement_device_type 'Xcalibur, Sapphire3, Gemini ultra'
_diffrn_measurement_method '\w scans'
_diffrn_orient_matrix_UB_11 0.0433102000
_diffrn_orient_matrix_UB_12 -0.0665504000
_diffrn_orient_matrix_UB_13 -0.0490164000
_diffrn_orient_matrix_UB_21 -0.0933371000
_diffrn_orient_matrix_UB_22 0.0822577000
_diffrn_orient_matrix_UB_23 -0.0427200000
_diffrn_orient_matrix_UB_31 0.0514096000
_diffrn_orient_matrix_UB_32 0.2054289000
_diffrn_orient_matrix_UB_33 0.0012157000
_diffrn_radiation_monochromator mirror
_diffrn_radiation_type CuK\a
_diffrn_radiation_wavelength 1.54178
_diffrn_reflns_av_R_equivalents 0.0304
_diffrn_reflns_av_unetI/netI 0.0203
_diffrn_reflns_limit_h_max 28
_diffrn_reflns_limit_h_min -28
_diffrn_reflns_limit_k_max 7
_diffrn_reflns_limit_k_min -7
_diffrn_reflns_limit_l_max 15
_diffrn_reflns_limit_l_min -15
_diffrn_reflns_number 17988
_diffrn_reflns_theta_full 62.79
_diffrn_reflns_theta_max 62.79
_diffrn_reflns_theta_min 3.35
_diffrn_source 'Enhance Ultra (Cu) X-ray Source'
_exptl_absorpt_coefficient_mu 0.869
_exptl_absorpt_correction_T_max 1.00000
_exptl_absorpt_correction_T_min 0.75204
_exptl_absorpt_correction_type multi-scan
_exptl_absorpt_process_details
;
CrysAlisPro, Agilent Technologies,
Version 1.171.36.24 (release 03-12-2012 CrysAlis171 .NET)
(compiled Dec  3 2012,18:21:49)
Empirical absorption correction using spherical harmonics,
 implemented in SCALE3 ABSPACK scaling algorithm.
;
_exptl_crystal_colour
;
;
_exptl_crystal_density_diffrn 1.364
_exptl_crystal_density_method 'not measured'
_exptl_crystal_description
;
;
_exptl_crystal_F_000 948
_refine_diff_density_max 0.219
_refine_diff_density_min -0.231
_refine_diff_density_rms 0.037
_refine_ls_abs_structure_details 'Flack H D (1983), Acta Cryst. A39, 876-881'
_refine_ls_abs_structure_Flack 0.02(15)
_refine_ls_extinction_method none
_refine_ls_goodness_of_fit_ref 1.083
_refine_ls_hydrogen_treatment constr
_refine_ls_matrix_type full
_refine_ls_number_parameters 301
_refine_ls_number_reflns 3462
_refine_ls_number_restraints 1
_refine_ls_restrained_S_all 1.083
_refine_ls_R_factor_all 0.0341
_refine_ls_R_factor_gt 0.0328
_refine_ls_shift/su_max 0.001
_refine_ls_shift/su_mean 0.000
_refine_ls_structure_factor_coef Fsqd
_refine_ls_weighting_details 'calc w=1/[\s^2^(Fo^2^)+(0.0588P)^2^+0.3683P] where P=(Fo^2^+2Fc^2^)/3'
_refine_ls_weighting_scheme calc
_refine_ls_wR_factor_gt 0.0873
_refine_ls_wR_factor_ref 0.0883
_reflns_number_gt 3338
_reflns_number_total 3462
_reflns_threshold_expression >2sigma(I)
_cod_data_source_file ol6b03264_si_004.cif
_cod_data_source_block comp5
_cod_depositor_comments
;

2019-08-18
Z value and formula fixed to values more according to usual
chemical conventions.                 miguel
;
_cod_original_formula_weight 449.44
_cod_original_formula_moiety '2(C12 H12 O4), 0.5(H2 O)'
_cod_original_formula_units_Z 4
_cod_original_formula_sum 'C24 H25 O8.50'
_cod_database_code 1544949
_chemical_oxdiff_formula CHNO
_reflns_odcompleteness_completeness 91.37
_reflns_odcompleteness_iscentric 1
_reflns_odcompleteness_theta 66.49
_olex2_refinement_description
;
1. Fixed Uiso
 At 1.2 times of:
  All C(H) groups, All C(H,H) groups
 At 1.5 times of:
  All C(H,H,H) groups, All O(H) groups, All O(H,H) groups
2. Others
 Fixed Sof: H5AA(0.5) H5AB(0.5)
3.a Free rotating group:
 O5A(H5AA,H5AB)
3.b Secondary CH2 refined with riding coordinates:
 C11(H11A,H11B), C11A(H11C,H11D)
3.c Aromatic/amide H refined with riding coordinates:
 C2A(H2A), C5A(H5A), C3(H3), C5(H5), C3A(H3AA), C9A(H9A), C8(H8), C2(H2),
 C8A(H8A), C9(H9)
3.d Tetrahedral OH refined with riding coordinates:
 O3A(H3A), O1(H1)
3.e Idealised Me refined as rotating group:
 C12A(H12D,H12E,H12F), C12(H12A,H12B,H12C)
3.f Idealised tetrahedral OH refined as rotating group:
 O4(H4), O4A(H4A)
;
_olex2_submission_special_instructions 'No special instructions were received'

loop_
_space_group_symop_id
_space_group_symop_operation_xyz
1 'x, y, z'
2 '-x, y, -z'
3 'x+1/2, y+1/2, z'
4 '-x+1/2, y+1/2, -z'

loop_
_atom_site_label
_atom_site_type_symbol
_atom_site_fract_x
_atom_site_fract_y
_atom_site_fract_z
_atom_site_U_iso_or_equiv
_atom_site_adp_type
_atom_site_occupancy
_atom_site_calc_flag
_atom_site_site_symmetry_order
_atom_site_refinement_flags_posn
_atom_site_refinement_flags_adp
_atom_site_refinement_flags_occupancy
C4 C -0.25104(7) -0.2526(3) -0.19935(13) 0.0282(4) Uani 1 d 1 . . .
O3A O -0.33096(5) -0.7701(2) -0.04624(10) 0.0371(3) Uani 1 d 1 . . .
H3A H -0.3271 -0.8873 -0.0273 0.056 Uiso 1 calc 1 R . .
O1 O -0.31074(6) -0.2816(2) -0.09668(11) 0.0420(3) Uani 1 d 1 . . .
H1 H -0.3431 -0.3248 -0.1140 0.063 Uiso 1 calc 1 R . .
O1A O -0.47221(6) -1.1531(2) 0.21465(10) 0.0387(3) Uani 1 d 1 . . .
O4 O -0.06893(5) -0.1298(2) -0.47898(10) 0.0404(3) Uani 1 d 1 . . .
H4 H -0.0535 -0.2298 -0.4484 0.061 Uiso 1 calc 1 GR . .
C2A C -0.40924(8) -1.1149(3) 0.12257(13) 0.0323(4) Uani 1 d 1 . . .
H2A H -0.4004 -1.2498 0.1355 0.039 Uiso 1 calc 1 R . .
C6 C -0.19563(7) -0.2416(3) -0.31808(13) 0.0285(4) Uani 1 d 1 . . .
C4A C -0.39488(7) -0.8030(3) 0.04866(12) 0.0267(4) Uani 1 d 1 . . .
O3 O -0.16563(6) 0.0918(2) -0.35389(11) 0.0394(3) Uani 1 d 1 . . .
O2A O -0.37507(6) -0.4949(2) -0.01791(10) 0.0364(3) Uani 1 d 1 . . .
C7A C -0.36551(7) -0.6824(3) -0.00855(13) 0.0288(4) Uani 1 d 1 . . .
O2 O -0.27965(7) -0.5620(2) -0.14901(12) 0.0467(4) Uani 1 d 1 . . .
C1 C -0.19201(7) -0.0337(3) -0.30507(14) 0.0315(4) Uani 1 d 1 . . .
C5A C -0.43529(7) -0.7162(3) 0.08538(12) 0.0266(4) Uani 1 d 1 . . .
H5A H -0.4438 -0.5812 0.0720 0.032 Uiso 1 calc 1 R . .
C3 C -0.24752(8) -0.0448(3) -0.18920(15) 0.0353(4) Uani 1 d 1 . . .
H3 H -0.2650 0.0213 -0.1477 0.042 Uiso 1 calc 1 R . .
C5 C -0.22474(7) -0.3456(3) -0.26286(13) 0.0293(4) Uani 1 d 1 . . .
H5 H -0.2268 -0.4846 -0.2686 0.035 Uiso 1 calc 1 R . .
O4A O -0.49348(6) -0.9717(2) 0.38159(9) 0.0422(4) Uani 1 d 1 . . .
H4A H -0.4954 -1.0801 0.4083 0.063 Uiso 1 calc 1 GR . .
C7 C -0.28233(7) -0.3726(3) -0.14516(14) 0.0304(4) Uani 1 d 1 . . .
C3A C -0.38215(8) -1.0058(3) 0.06780(13) 0.0310(4) Uani 1 d 1 . . .
H3AA H -0.3553 -1.0667 0.0433 0.037 Uiso 1 calc 1 R . .
C1A C -0.45021(7) -1.0266(3) 0.15957(13) 0.0288(4) Uani 1 d 1 . . .
C6A C -0.46421(7) -0.8229(3) 0.14217(12) 0.0252(4) Uani 1 d 1 . . .
C9A C -0.53228(7) -0.7567(3) 0.24368(13) 0.0311(4) Uani 1 d 1 . . .
H9A H -0.5523 -0.6542 0.2629 0.037 Uiso 1 calc 1 R . .
C8 C -0.17499(8) -0.3605(3) -0.38957(15) 0.0374(5) Uani 1 d 1 . . .
H8 H -0.1833 -0.4966 -0.3907 0.045 Uiso 1 calc 1 R . .
C2 C -0.21794(8) 0.0611(3) -0.24133(16) 0.0386(5) Uani 1 d 1 . . .
H2 H -0.2151 0.1997 -0.2339 0.046 Uiso 1 calc 1 R . .
C10A C -0.53694(8) -0.9601(3) 0.28583(13) 0.0316(4) Uani 1 d 1 . . .
C10 C -0.12348(7) -0.1046(3) -0.46415(14) 0.0338(4) Uani 1 d 1 . . .
C8A C -0.50267(7) -0.7050(3) 0.18149(13) 0.0289(4) Uani 1 d 1 . . .
H8A H -0.5072 -0.5724 0.1596 0.035 Uiso 1 calc 1 R . .
C12A C -0.59504(8) -0.9864(4) 0.29974(16) 0.0436(5) Uani 1 d 1 . . .
H12D H -0.5968 -1.1139 0.3308 0.065 Uiso 1 calc 1 GR . .
H12E H -0.6234 -0.9806 0.2349 0.065 Uiso 1 calc 1 GR . .
H12F H -0.6014 -0.8812 0.3423 0.065 Uiso 1 calc 1 GR . .
C11 C -0.11398(8) 0.0225(3) -0.36966(14) 0.0360(4) Uani 1 d 1 . . .
H11A H -0.0930 -0.0555 -0.3113 0.043 Uiso 1 calc 1 R . .
H11B H -0.0912 0.1378 -0.3745 0.043 Uiso 1 calc 1 R . .
C11A C -0.52861(8) -1.1270(3) 0.21635(15) 0.0358(4) Uani 1 d 1 . . .
H11C H -0.5415 -1.2522 0.2374 0.043 Uiso 1 calc 1 R . .
H11D H -0.5523 -1.0989 0.1480 0.043 Uiso 1 calc 1 R . .
C9 C -0.14658(8) -0.3064(3) -0.45249(15) 0.0386(5) Uani 1 d 1 . . .
H9 H -0.1403 -0.4068 -0.4944 0.046 Uiso 1 calc 1 R . .
C12 C -0.15984(10) 0.0046(5) -0.55700(16) 0.0568(7) Uani 1 d 1 . . .
H12A H -0.1416 0.1271 -0.5659 0.085 Uiso 1 calc 1 GR . .
H12B H -0.1958 0.0348 -0.5483 0.085 Uiso 1 calc 1 GR . .
H12C H -0.1651 -0.0789 -0.6156 0.085 Uiso 1 calc 1 GR . .
O5A O -0.5000 -0.3152(3) -0.5000 0.0436(5) Uani 1 d 2 S T P
H5AA H -0.4800 -0.3963 -0.5218 0.065 Uiso 0.50 d 1 G . .
H5AB H -0.5327 -0.3646 -0.5097 0.065 Uiso 0.50 d 1 G . .

loop_
_atom_site_aniso_label
_atom_site_aniso_U_11
_atom_site_aniso_U_22
_atom_site_aniso_U_33
_atom_site_aniso_U_23
_atom_site_aniso_U_13
_atom_site_aniso_U_12
C4 0.0264(8) 0.0282(11) 0.0308(9) 0.0011(7) 0.0101(7) 0.0002(7)
O3A 0.0441(7) 0.0314(8) 0.0455(7) 0.0024(6) 0.0280(6) 0.0024(6)
O1 0.0442(7) 0.0354(8) 0.0590(9) -0.0001(7) 0.0344(7) 0.0004(7)
O1A 0.0473(8) 0.0307(8) 0.0481(8) 0.0101(6) 0.0296(6) 0.0052(6)
O4 0.0328(7) 0.0467(9) 0.0476(8) 0.0076(7) 0.0211(6) 0.0018(6)
C2A 0.0373(10) 0.0241(10) 0.0374(10) 0.0008(8) 0.0142(8) 0.0014(8)
C6 0.0263(9) 0.0300(11) 0.0295(9) 0.0031(7) 0.0092(7) 0.0014(8)
C4A 0.0269(8) 0.0292(10) 0.0250(8) -0.0010(8) 0.0092(7) -0.0011(7)
O3 0.0436(7) 0.0281(8) 0.0558(8) 0.0085(6) 0.0290(6) 0.0011(6)
O2A 0.0415(7) 0.0279(8) 0.0461(7) 0.0008(6) 0.0227(6) -0.0005(6)
C7A 0.0278(9) 0.0323(12) 0.0278(9) -0.0032(8) 0.0109(7) -0.0027(8)
O2 0.0684(10) 0.0283(8) 0.0603(9) 0.0003(7) 0.0449(8) -0.0029(7)
C1 0.0304(9) 0.0288(12) 0.0377(10) 0.0043(8) 0.0136(8) -0.0007(8)
C5A 0.0290(9) 0.0243(9) 0.0254(8) -0.0004(7) 0.0067(7) -0.0024(7)
C3 0.0362(10) 0.0298(11) 0.0457(11) -0.0011(9) 0.0211(8) 0.0034(8)
C5 0.0316(9) 0.0241(10) 0.0328(10) 0.0015(7) 0.0106(8) -0.0005(7)
O4A 0.0460(8) 0.0461(9) 0.0324(7) 0.0044(6) 0.0086(6) -0.0041(7)
C7 0.0322(9) 0.0267(11) 0.0351(10) -0.0019(8) 0.0144(8) 0.0013(8)
C3A 0.0316(9) 0.0332(11) 0.0306(9) -0.0061(8) 0.0129(7) 0.0001(8)
C1A 0.0312(9) 0.0292(11) 0.0276(9) 0.0010(8) 0.0111(7) -0.0040(8)
C6A 0.0240(8) 0.0285(11) 0.0238(8) -0.0003(7) 0.0083(7) -0.0022(7)
C9A 0.0309(9) 0.0335(12) 0.0323(9) -0.0029(8) 0.0147(7) 0.0001(8)
C8 0.0421(11) 0.0305(11) 0.0452(11) -0.0073(9) 0.0214(9) -0.0076(9)
C2 0.0437(11) 0.0230(10) 0.0560(12) 0.0007(9) 0.0255(9) 0.0009(9)
C10A 0.0318(9) 0.0372(12) 0.0281(8) 0.0000(8) 0.0123(7) -0.0044(8)
C10 0.0261(9) 0.0448(13) 0.0331(9) 0.0071(9) 0.0131(7) -0.0009(8)
C8A 0.0319(9) 0.0244(9) 0.0305(9) 0.0006(8) 0.0097(7) 0.0005(8)
C12A 0.0416(11) 0.0459(14) 0.0513(11) 0.0013(10) 0.0259(9) -0.0066(10)
C11 0.0320(9) 0.0357(12) 0.0448(10) 0.0035(9) 0.0182(8) -0.0062(8)
C11A 0.0395(10) 0.0327(11) 0.0403(10) 0.0021(9) 0.0196(8) -0.0061(9)
C9 0.0416(10) 0.0418(12) 0.0377(10) -0.0086(9) 0.0201(8) -0.0078(9)
C12 0.0498(13) 0.0779(19) 0.0431(12) 0.0206(12) 0.0145(10) 0.0176(13)
O5A 0.0442(11) 0.0377(12) 0.0566(13) 0.000 0.0267(10) 0.000

loop_
_atom_type_symbol
_atom_type_description
_atom_type_scat_dispersion_real
_atom_type_scat_dispersion_imag
_atom_type_scat_source
C C 0.0181 0.0091 'International Tables Vol C Tables 4.2.6.8 and 6.1.1.4'
H H 0.0000 0.0000 'International Tables Vol C Tables 4.2.6.8 and 6.1.1.4'
O O 0.0492 0.0322 'International Tables Vol C Tables 4.2.6.8 and 6.1.1.4'

loop_
_geom_angle_atom_site_label_1
_geom_angle_atom_site_label_2
_geom_angle_atom_site_label_3
_geom_angle
C3 C4 C7 121.06(17)
C5 C4 C3 118.69(18)
C5 C4 C7 120.25(17)
C7A O3A H3A 109.5
C7 O1 H1 109.5
C1A O1A C11A 120.07(15)
C10 O4 H4 109.5
C3A C2A H2A 119.5
C3A C2A C1A 120.99(18)
C1A C2A H2A 119.5
C1 C6 C8 126.67(17)
C5 C6 C1 116.65(17)
C5 C6 C8 116.53(17)
C5A C4A C7A 120.35(17)
C5A C4A C3A 118.92(17)
C3A C4A C7A 120.73(16)
C1 O3 C11 117.63(15)
O3A C7A C4A 118.52(17)
O2A C7A O3A 122.50(17)
O2A C7A C4A 118.98(16)
O3 C1 C6 124.52(17)
O3 C1 C2 114.93(18)
C2 C1 C6 120.52(17)
C4A C5A H5A 118.5
C4A C5A C6A 123.02(18)
C6A C5A H5A 118.5
C4 C3 H3 120.5
C2 C3 C4 119.06(18)
C2 C3 H3 120.5
C4 C5 H5 118.3
C6 C5 C4 123.35(18)
C6 C5 H5 118.3
C10A O4A H4A 109.5
O1 C7 C4 118.49(16)
O2 C7 C4 118.53(17)
O2 C7 O1 122.98(18)
C2A C3A C4A 119.95(17)
C2A C3A H3AA 120.0
C4A C3A H3AA 120.0
O1A C1A C2A 113.95(17)
O1A C1A C6A 125.13(16)
C2A C1A C6A 120.88(16)
C5A C6A C8A 115.99(17)
C1A C6A C5A 116.24(17)
C1A C6A C8A 127.65(16)
C10A C9A H9A 116.3
C8A C9A H9A 116.3
C8A C9A C10A 127.48(18)
C6 C8 H8 114.5
C9 C8 C6 131.1(2)
C9 C8 H8 114.5
C1 C2 H2 119.2
C3 C2 C1 121.70(19)
C3 C2 H2 119.2
O4A C10A C9A 106.49(15)
O4A C10A C12A 110.69(14)
O4A C10A C11A 109.59(17)
C9A C10A C12A 110.04(17)
C9A C10A C11A 111.92(14)
C12A C10A C11A 108.13(16)
O4 C10 C11 106.33(15)
O4 C10 C9 108.68(17)
O4 C10 C12 106.25(15)
C9 C10 C11 112.01(16)
C9 C10 C12 112.03(18)
C12 C10 C11 111.2(2)
C6A C8A H8A 114.7
C9A C8A C6A 130.60(19)
C9A C8A H8A 114.7
C10A C12A H12D 109.5
C10A C12A H12E 109.5
C10A C12A H12F 109.5
H12D C12A H12E 109.5
H12D C12A H12F 109.5
H12E C12A H12F 109.5
O3 C11 C10 113.39(16)
O3 C11 H11A 108.9
O3 C11 H11B 108.9
C10 C11 H11A 108.9
C10 C11 H11B 108.9
H11A C11 H11B 107.7
O1A C11A C10A 115.06(16)
O1A C11A H11C 108.5
O1A C11A H11D 108.5
C10A C11A H11C 108.5
C10A C11A H11D 108.5
H11C C11A H11D 107.5
C8 C9 C10 128.0(2)
C8 C9 H9 116.0
C10 C9 H9 116.0
C10 C12 H12A 109.5
C10 C12 H12B 109.5
C10 C12 H12C 109.5
H12A C12 H12B 109.5
H12A C12 H12C 109.5
H12B C12 H12C 109.5
H5AA O5A H5AB 109.5

loop_
_geom_bond_atom_site_label_1
_geom_bond_atom_site_label_2
_geom_bond_distance
C4 C3 1.393(3)
C4 C5 1.391(3)
C4 C7 1.471(3)
O3A H3A 0.8200
O3A C7A 1.275(2)
O1 H1 0.8200
O1 C7 1.267(2)
O1A C1A 1.359(2)
O1A C11A 1.421(2)
O4 H4 0.8200
O4 C10 1.442(2)
C2A H2A 0.9300
C2A C3A 1.367(3)
C2A C1A 1.402(3)
C6 C1 1.397(3)
C6 C5 1.388(3)
C6 C8 1.477(3)
C4A C7A 1.470(3)
C4A C5A 1.383(2)
C4A C3A 1.396(3)
O3 C1 1.363(2)
O3 C11 1.443(2)
O2A C7A 1.272(3)
O2 C7 1.266(3)
C1 C2 1.393(3)
C5A H5A 0.9300
C5A C6A 1.409(2)
C3 H3 0.9300
C3 C2 1.373(3)
C5 H5 0.9300
O4A H4A 0.8200
O4A C10A 1.437(2)
C3A H3AA 0.9300
C1A C6A 1.404(3)
C6A C8A 1.465(3)
C9A H9A 0.9300
C9A C10A 1.495(3)
C9A C8A 1.338(3)
C8 H8 0.9300
C8 C9 1.328(3)
C2 H2 0.9300
C10A C12A 1.525(2)
C10A C11A 1.526(3)
C10 C11 1.517(3)
C10 C9 1.491(3)
C10 C12 1.516(3)
C8A H8A 0.9300
C12A H12D 0.9600
C12A H12E 0.9600
C12A H12F 0.9600
C11 H11A 0.9700
C11 H11B 0.9700
C11A H11C 0.9700
C11A H11D 0.9700
C9 H9 0.9300
C12 H12A 0.9600
C12 H12B 0.9600
C12 H12C 0.9600
O5A H5AA 0.8496
O5A H5AB 0.8504

loop_
_geom_torsion_atom_site_label_1
_geom_torsion_atom_site_label_2
_geom_torsion_atom_site_label_3
_geom_torsion_atom_site_label_4
_geom_torsion
C4 C3 C2 C1 0.9(3)
O1A C1A C6A C5A 178.16(15)
O1A C1A C6A C8A 2.4(3)
O4 C10 C11 O3 169.66(15)
O4 C10 C9 C8 140.4(2)
C2A C1A C6A C5A 0.6(2)
C2A C1A C6A C8A -175.15(17)
C6 C1 C2 C3 0.2(3)
C6 C8 C9 C10 4.5(4)
C4A C5A C6A C1A -0.5(2)
C4A C5A C6A C8A 175.73(15)
O3 C1 C2 C3 178.16(17)
C7A C4A C5A C6A -178.90(15)
C7A C4A C3A C2A 178.94(16)
C1 C6 C5 C4 1.9(3)
C1 C6 C8 C9 4.0(3)
C1 O3 C11 C10 85.0(2)
C5A C4A C7A O3A -175.96(15)
C5A C4A C7A O2A 4.6(3)
C5A C4A C3A C2A -0.4(3)
C5A C6A C8A C9A -173.95(17)
C3 C4 C5 C6 -0.9(3)
C3 C4 C7 O1 6.8(3)
C3 C4 C7 O2 -173.15(19)
C5 C4 C3 C2 -0.5(3)
C5 C4 C7 O1 -172.54(17)
C5 C4 C7 O2 7.5(3)
C5 C6 C1 O3 -179.29(16)
C5 C6 C1 C2 -1.6(3)
C5 C6 C8 C9 179.6(2)
O4A C10A C11A O1A -45.0(2)
C7 C4 C3 C2 -179.89(17)
C7 C4 C5 C6 178.47(16)
C3A C2A C1A O1A -178.42(16)
C3A C2A C1A C6A -0.6(3)
C3A C4A C7A O3A 4.7(2)
C3A C4A C7A O2A -174.68(16)
C3A C4A C5A C6A 0.4(2)
C1A O1A C11A C10A -78.6(2)
C1A C2A C3A C4A 0.5(3)
C1A C6A C8A C9A 1.8(3)
C9A C10A C11A O1A 72.9(2)
C8 C6 C1 O3 -3.7(3)
C8 C6 C1 C2 174.03(18)
C8 C6 C5 C4 -174.12(16)
C10A C9A C8A C6A -4.4(3)
C8A C9A C10A O4A 92.2(2)
C8A C9A C10A C12A -147.80(19)
C8A C9A C10A C11A -27.5(3)
C12A C10A C11A O1A -165.77(16)
C11 O3 C1 C6 -38.1(3)
C11 O3 C1 C2 144.05(18)
C11 C10 C9 C8 23.3(3)
C11A O1A C1A C2A -150.02(17)
C11A O1A C1A C6A 32.3(3)
C9 C10 C11 O3 -71.7(2)
C12 C10 C11 O3 54.4(2)
C12 C10 C9 C8 -102.5(3)
